data_8107004
loop_
_publ_author_name
'Elmakki, Mohammed A.'
'Koen, Renier'
'Drost, Ruben M.'
'Alexander, Orbett T.'
'Venter, Gertruida J. S.'
'Venter, Johan A.'

_publ_section_title
;
 Crystal structure of carbonyl(2-oxopyridin-1(2H)-olato-\k2 O,
 O&#x2032;)(triphenylphosphine-\kP)rhodium(I), C24H19NO3PRh
;
_journal_issue 3
_journal_name_full 'Zeitschrift f\"ur Kristallographie - New Crystal Structures'
_journal_page_first 781
_journal_page_last 783
_journal_paper_doi 10.1515/ncrs-2015-0266
_journal_volume 231
_journal_year 2016
_chemical_formula_moiety 'C24 H19 N O3 P Rh'
_chemical_formula_sum 'C24 H19 N O3 P Rh'
_chemical_formula_weight 503.28
_chemical_name_systematic
;
Carbonyl-(2-oxopyridin-1(2<i>H</i>)-olato-\k^2^<i>O</i>,
<i>O</i>')(triphenylphosphine)rhodium(I)
;
_space_group_IT_number 2
_space_group_name_Hall '-P 1'
_space_group_name_H-M_alt 'P -1'
_symmetry_cell_setting triclinic
_symmetry_space_group_name_Hall '-P 1'
_symmetry_space_group_name_H-M 'P -1'
_atom_sites_solution_hydrogens geom
_atom_sites_solution_primary direct
_atom_sites_solution_secondary difmap
_cell_angle_alpha 92.400(6)
_cell_angle_beta 105.460(5)
_cell_angle_gamma 99.472(5)
_cell_formula_units_Z 2
_cell_length_a 9.1734(16)
_cell_length_b 9.5433(18)
_cell_length_c 12.342(2)
_cell_measurement_reflns_used 9914
_cell_measurement_temperature 100(2)
_cell_measurement_theta_max 28.0
_cell_measurement_theta_min 2.3
_cell_volume 1023.0(3)
_computing_cell_refinement 'Bruker SAINT'
_computing_data_collection 'Bruker APEX2'
_computing_data_reduction 'Bruker SAINT'
_computing_molecular_graphics 'Bruker SHELXTL'
_computing_publication_material 'Bruker SHELXTL'
_computing_structure_refinement 'SHELXL-97 (Sheldrick, 2008)'
_computing_structure_solution 'SHELXS-97 (Sheldrick, 2008)'
_diffrn_ambient_temperature 100(2)
_diffrn_measured_fraction_theta_full 0.997
_diffrn_measured_fraction_theta_max 0.997
_diffrn_measurement_device_type 'Bruker APEX-II CCD'
_diffrn_measurement_method '\f and \w scans'
_diffrn_radiation_monochromator graphite
_diffrn_radiation_source 'fine-focus sealed tube'
_diffrn_radiation_type MoK\a
_diffrn_radiation_wavelength 0.71073
_diffrn_reflns_av_R_equivalents 0.0337
_diffrn_reflns_av_unetI/netI 0.0312
_diffrn_reflns_limit_h_max 9
_diffrn_reflns_limit_h_min -12
_diffrn_reflns_limit_k_max 12
_diffrn_reflns_limit_k_min -12
_diffrn_reflns_limit_l_max 16
_diffrn_reflns_limit_l_min -16
_diffrn_reflns_number 17984
_diffrn_reflns_theta_full 28
_diffrn_reflns_theta_max 28
_diffrn_reflns_theta_min 2.34
_exptl_absorpt_coefficient_mu 0.939
_exptl_absorpt_correction_T_max 0.9037
_exptl_absorpt_correction_T_min 0.7594
_exptl_absorpt_correction_type multi-scan
_exptl_absorpt_process_details
;
SADABS (Bruker, 2004)
;
_exptl_crystal_colour yellow
_exptl_crystal_density_diffrn 1.634
_exptl_crystal_density_method 'not measured'
_exptl_crystal_description Cuboid
_exptl_crystal_F_000 508
_exptl_crystal_size_max 0.309
_exptl_crystal_size_mid 0.245
_exptl_crystal_size_min 0.107
_refine_diff_density_max 0.406
_refine_diff_density_min -0.49
_refine_diff_density_rms 0.082
_refine_ls_extinction_method none
_refine_ls_goodness_of_fit_ref 1.083
_refine_ls_hydrogen_treatment constr
_refine_ls_matrix_type full
_refine_ls_number_parameters 272
_refine_ls_number_reflns 4923
_refine_ls_number_restraints 0
_refine_ls_restrained_S_all 1.083
_refine_ls_R_factor_all 0.0265
_refine_ls_R_factor_gt 0.0236
_refine_ls_shift/su_max 0.001
_refine_ls_shift/su_mean 0
_refine_ls_structure_factor_coef Fsqd
_refine_ls_weighting_details 'calc w=1/[\s^2^(Fo^2^)+(0.0233P)^2^+0.6689P] where P=(Fo^2^+2Fc^2^)/3'
_refine_ls_weighting_scheme calc
_refine_ls_wR_factor_gt 0.0576
_refine_ls_wR_factor_ref 0.06
_reflns_number_gt 4548
_reflns_number_total 4923
_reflns_threshold_expression >2\s(I)
_cod_data_source_file suppl_ncrs-2015-0266_suppl.cif
_cod_data_source_block 15dma2
_cod_original_sg_symbol_H-M P-1
_cod_database_code 8107004

loop_
_symmetry_equiv_pos_as_xyz
'x, y, z'
'-x, -y, -z'

loop_
_atom_site_label
_atom_site_type_symbol
_atom_site_fract_x
_atom_site_fract_y
_atom_site_fract_z
_atom_site_U_iso_or_equiv
_atom_site_adp_type
_atom_site_occupancy
_atom_site_symmetry_multiplicity
_atom_site_calc_flag
_atom_site_refinement_flags
_atom_site_disorder_assembly
_atom_site_disorder_group
C1 C 0.4056(2) 0.6885(2) 0.49627(17) 0.0210(4) Uani 1 1 d . . .
H1 H 0.4083 0.6079 0.5388 0.025 Uiso 1 1 calc R A 1
C2 C 0.3113(2) 0.7816(2) 0.50699(17) 0.0220(4) Uani 1 1 d . C .
H2 H 0.2496 0.7667 0.5577 0.026 Uiso 1 1 calc R . .
C3 C 0.3057(2) 0.8991(2) 0.44293(17) 0.0200(4) Uani 1 1 d . . .
H3 H 0.238 0.9629 0.4481 0.024 Uiso 1 1 calc R C .
C4 C 0.3986(2) 0.9212(2) 0.37292(17) 0.0183(4) Uani 1 1 d . C .
H4 H 0.3959 1.0011 0.3294 0.022 Uiso 1 1 calc R B 1
C5A C 0.49735(19) 0.71107(19) 0.42372(15) 0.0169(4) Uani 0.575(19) 1 d P C 1
N1A N 0.49599(18) 0.82837(19) 0.36512(15) 0.0163(4) Uani 0.575(19) 1 d P C 1
C5B C 0.49599(18) 0.82837(19) 0.36512(15) 0.0163(4) Uani 0.425(19) 1 d P C 2
N1B N 0.49735(19) 0.71107(19) 0.42372(15) 0.0169(4) Uani 0.425(19) 1 d P C 2
C6 C 0.8119(2) 0.5395(2) 0.30808(18) 0.0220(4) Uani 1 1 d . . .
C7 C 0.9853(2) 0.71552(19) 0.13962(17) 0.0159(4) Uani 1 1 d . C .
C8 C 1.0940(2) 0.6558(2) 0.21649(18) 0.0206(4) Uani 1 1 d . . .
H8 H 1.0901 0.6518 0.2925 0.025 Uiso 1 1 calc R . .
C9 C 1.2081(2) 0.6022(2) 0.1821(2) 0.0272(5) Uani 1 1 d . . .
H9 H 1.2812 0.5607 0.2345 0.033 Uiso 1 1 calc R . .
C10 C 1.2154(2) 0.6090(2) 0.0722(2) 0.0288(5) Uani 1 1 d . . .
H10 H 1.2947 0.5736 0.0495 0.035 Uiso 1 1 calc R . .
C11 C 1.1081(2) 0.6670(2) -0.0049(2) 0.0262(5) Uani 1 1 d . . .
H11 H 1.1129 0.671 -0.0807 0.031 Uiso 1 1 calc R . .
C12 C 0.9928(2) 0.7195(2) 0.02891(18) 0.0192(4) Uani 1 1 d . . .
H12 H 0.9184 0.7585 -0.0244 0.023 Uiso 1 1 calc R . .
C13 C 0.9591(2) 0.97303(19) 0.25031(16) 0.0143(4) Uani 1 1 d . C .
C14 C 0.9378(2) 1.0370(2) 0.34760(16) 0.0172(4) Uani 1 1 d . . .
H14 H 0.8599 0.9921 0.3788 0.021 Uiso 1 1 calc R . .
C15 C 1.0295(2) 1.1657(2) 0.39888(18) 0.0205(4) Uani 1 1 d . . .
H15 H 1.0154 1.2075 0.4657 0.025 Uiso 1 1 calc R . .
C16 C 1.1417(2) 1.2331(2) 0.35289(17) 0.0204(4) Uani 1 1 d . . .
H16 H 1.2042 1.3213 0.3878 0.024 Uiso 1 1 calc R . .
C17 C 1.1624(2) 1.1713(2) 0.25563(18) 0.0204(4) Uani 1 1 d . . .
H17 H 1.2384 1.2181 0.2234 0.024 Uiso 1 1 calc R . .
C18 C 1.0724(2) 1.0412(2) 0.20506(17) 0.0179(4) Uani 1 1 d . . .
H18 H 1.0884 0.9987 0.1392 0.021 Uiso 1 1 calc R . .
C19 C 0.7109(2) 0.8307(2) 0.05849(16) 0.0152(4) Uani 1 1 d . C .
C20 C 0.7147(2) 0.9619(2) 0.01416(16) 0.0174(4) Uani 1 1 d . . .
H20 H 0.7908 1.0411 0.0525 0.021 Uiso 1 1 calc R . .
C21 C 0.6079(2) 0.9784(2) -0.08618(17) 0.0205(4) Uani 1 1 d . . .
H21 H 0.6108 1.0689 -0.1157 0.025 Uiso 1 1 calc R . .
C22 C 0.4978(2) 0.8635(2) -0.14271(17) 0.0242(4) Uani 1 1 d . . .
H22 H 0.4253 0.8748 -0.2114 0.029 Uiso 1 1 calc R . .
C23 C 0.4928(2) 0.7314(2) -0.09932(18) 0.0260(5) Uani 1 1 d . . .
H23 H 0.4176 0.6521 -0.1385 0.031 Uiso 1 1 calc R . .
C24 C 0.5981(2) 0.7159(2) 0.00144(17) 0.0215(4) Uani 1 1 d . . .
H24 H 0.5932 0.626 0.0319 0.026 Uiso 1 1 calc R . .
O1 O 0.58582(15) 0.61978(15) 0.40856(12) 0.0197(3) Uani 1 1 d . . .
O2 O 0.59029(15) 0.85061(14) 0.29937(12) 0.0180(3) Uani 1 1 d . . .
O3 O 0.8626(2) 0.43752(18) 0.31264(17) 0.0400(4) Uani 1 1 d . . .
Rh1 Rh 0.716721(15) 0.691147(15) 0.302146(12) 0.01385(5) Uani 1 1 d . C .
P1 P 0.84533(5) 0.79792(5) 0.18922(4) 0.01287(10) Uani 1 1 d . . .

loop_
_atom_site_aniso_label
_atom_site_aniso_U_11
_atom_site_aniso_U_22
_atom_site_aniso_U_33
_atom_site_aniso_U_23
_atom_site_aniso_U_13
_atom_site_aniso_U_12
C1 0.0199(9) 0.0239(10) 0.0216(10) 0.0089(8) 0.0091(8) 0.0031(8)
C2 0.0183(9) 0.0308(11) 0.0200(10) 0.0046(9) 0.0103(8) 0.0042(8)
C3 0.0165(9) 0.0242(10) 0.0207(10) 0.0011(8) 0.0059(8) 0.0064(8)
C4 0.0161(9) 0.0184(10) 0.0199(10) 0.0040(8) 0.0036(7) 0.0038(7)
C5A 0.0144(8) 0.0186(9) 0.0184(9) 0.0032(7) 0.0059(7) 0.0026(7)
N1A 0.0140(8) 0.0193(9) 0.0155(9) 0.0032(7) 0.0041(6) 0.0024(6)
C5B 0.0140(8) 0.0193(9) 0.0155(9) 0.0032(7) 0.0041(6) 0.0024(6)
N1B 0.0144(8) 0.0186(9) 0.0184(9) 0.0032(7) 0.0059(7) 0.0026(7)
C6 0.0233(10) 0.0215(10) 0.0251(11) 0.0073(9) 0.0127(8) 0.0037(8)
C7 0.0131(8) 0.0125(9) 0.0218(10) -0.0020(7) 0.0069(7) -0.0005(7)
C8 0.0179(9) 0.0176(10) 0.0241(11) -0.0031(8) 0.0035(8) 0.0018(7)
C9 0.0153(9) 0.0218(11) 0.0416(14) -0.0048(10) 0.0033(9) 0.0047(8)
C10 0.0191(10) 0.0192(10) 0.0514(15) -0.0080(10) 0.0196(10) -0.0008(8)
C11 0.0308(11) 0.0179(10) 0.0354(13) -0.0039(9) 0.0232(10) -0.0021(8)
C12 0.0215(9) 0.0147(9) 0.0240(11) 0.0001(8) 0.0122(8) 0.0011(7)
C13 0.0138(8) 0.0145(9) 0.0142(9) 0.0029(7) 0.0027(7) 0.0028(7)
C14 0.0157(8) 0.0188(9) 0.0192(10) 0.0020(8) 0.0076(7) 0.0043(7)
C15 0.0215(9) 0.0209(10) 0.0200(10) -0.0015(8) 0.0060(8) 0.0072(8)
C16 0.0198(9) 0.0155(9) 0.0230(11) 0.0001(8) 0.0020(8) 0.0025(7)
C17 0.0174(9) 0.0192(10) 0.0236(11) 0.0041(8) 0.0064(8) -0.0007(7)
C18 0.0191(9) 0.0200(10) 0.0159(9) 0.0018(8) 0.0077(7) 0.0032(7)
C19 0.0136(8) 0.0203(9) 0.0133(9) 0.0017(7) 0.0060(7) 0.0042(7)
C20 0.0164(9) 0.0202(10) 0.0169(9) 0.0024(8) 0.0067(7) 0.0033(7)
C21 0.0210(9) 0.0266(11) 0.0182(10) 0.0072(8) 0.0095(8) 0.0085(8)
C22 0.0177(9) 0.0411(13) 0.0149(10) 0.0044(9) 0.0046(8) 0.0080(9)
C23 0.0193(10) 0.0331(12) 0.0200(11) -0.0012(9) 0.0020(8) -0.0044(9)
C24 0.0197(9) 0.0215(10) 0.0220(10) 0.0035(8) 0.0058(8) -0.0001(8)
O1 0.0213(7) 0.0198(7) 0.0240(7) 0.0089(6) 0.0132(6) 0.0075(6)
O2 0.0182(6) 0.0198(7) 0.0213(7) 0.0097(6) 0.0120(6) 0.0058(5)
O3 0.0444(10) 0.0258(9) 0.0627(13) 0.0169(8) 0.0275(9) 0.0190(8)
Rh1 0.01395(8) 0.01446(8) 0.01515(8) 0.00452(6) 0.00644(6) 0.00352(5)
P1 0.0128(2) 0.0137(2) 0.0132(2) 0.00185(18) 0.00544(17) 0.00217(17)

loop_
_atom_type_symbol
_atom_type_description
_atom_type_scat_dispersion_real
_atom_type_scat_dispersion_imag
_atom_type_scat_source
C C 0.0033 0.0016 'International Tables Vol C Tables 4.2.6.8 and 6.1.1.4'
H H 0 0 'International Tables Vol C Tables 4.2.6.8 and 6.1.1.4'
N N 0.0061 0.0033 'International Tables Vol C Tables 4.2.6.8 and 6.1.1.4'
O O 0.0106 0.006 'International Tables Vol C Tables 4.2.6.8 and 6.1.1.4'
Rh Rh -1.1178 0.9187 'International Tables Vol C Tables 4.2.6.8 and 6.1.1.4'
P P 0.1023 0.0942 'International Tables Vol C Tables 4.2.6.8 and 6.1.1.4'

loop_
_geom_angle_atom_site_label_1
_geom_angle_atom_site_label_2
_geom_angle_atom_site_label_3
_geom_angle
_geom_angle_site_symmetry_1
_geom_angle_site_symmetry_3
C2 C1 C5A 120.32(19) . .
C2 C1 H1 119.8 . .
C5A C1 H1 119.8 . .
C1 C2 C3 119.72(18) . .
C1 C2 H2 120.1 . .
C3 C2 H2 120.1 . .
C4 C3 C2 119.34(18) . .
C4 C3 H3 120.3 . .
C2 C3 H3 120.3 . .
C3 C4 N1A 120.27(18) . .
C3 C4 H4 119.9 . .
N1A C4 H4 119.9 . .
O1 C5A N1A 118.69(16) . .
O1 C5A C1 121.61(17) . .
N1A C5A C1 119.69(16) . .
O2 N1A C5A 118.46(15) . .
O2 N1A C4 120.95(16) . .
C5A N1A C4 120.58(16) . .
O3 C6 Rh1 175.01(18) . .
C12 C7 C8 118.91(17) . .
C12 C7 P1 121.60(15) . .
C8 C7 P1 119.34(15) . .
C9 C8 C7 120.1(2) . .
C9 C8 H8 119.9 . .
C7 C8 H8 119.9 . .
C10 C9 C8 120.2(2) . .
C10 C9 H9 119.9 . .
C8 C9 H9 119.9 . .
C9 C10 C11 120.32(19) . .
C9 C10 H10 119.8 . .
C11 C10 H10 119.8 . .
C10 C11 C12 119.6(2) . .
C10 C11 H11 120.2 . .
C12 C11 H11 120.2 . .
C7 C12 C11 120.8(2) . .
C7 C12 H12 119.6 . .
C11 C12 H12 119.6 . .
C18 C13 C14 118.92(17) . .
C18 C13 P1 121.21(14) . .
C14 C13 P1 119.79(14) . .
C15 C14 C13 120.50(18) . .
C15 C14 H14 119.7 . .
C13 C14 H14 119.7 . .
C16 C15 C14 120.15(19) . .
C16 C15 H15 119.9 . .
C14 C15 H15 119.9 . .
C15 C16 C17 119.75(18) . .
C15 C16 H16 120.1 . .
C17 C16 H16 120.1 . .
C16 C17 C18 120.25(18) . .
C16 C17 H17 119.9 . .
C18 C17 H17 119.9 . .
C13 C18 C17 120.41(18) . .
C13 C18 H18 119.8 . .
C17 C18 H18 119.8 . .
C20 C19 C24 118.98(17) . .
C20 C19 P1 123.90(15) . .
C24 C19 P1 117.11(15) . .
C19 C20 C21 120.49(18) . .
C19 C20 H20 119.8 . .
C21 C20 H20 119.8 . .
C22 C21 C20 120.02(19) . .
C22 C21 H21 120 . .
C20 C21 H21 120 . .
C21 C22 C23 120.08(19) . .
C21 C22 H22 120 . .
C23 C22 H22 120 . .
C24 C23 C22 119.7(2) . .
C24 C23 H23 120.1 . .
C22 C23 H23 120.1 . .
C23 C24 C19 120.68(19) . .
C23 C24 H24 119.7 . .
C19 C24 H24 119.7 . .
C5A O1 Rh1 111.64(11) . .
N1A O2 Rh1 111.82(11) . .
C6 Rh1 O2 174.16(7) . .
C6 Rh1 O1 95.46(7) . .
O2 Rh1 O1 79.26(5) . .
C6 Rh1 P1 92.83(6) . .
O2 Rh1 P1 92.51(4) . .
O1 Rh1 P1 171.61(4) . .
C19 P1 C13 105.55(9) . .
C19 P1 C7 103.16(9) . .
C13 P1 C7 101.59(8) . .
C19 P1 Rh1 110.06(6) . .
C13 P1 Rh1 113.08(6) . .
C7 P1 Rh1 121.84(6) . .

loop_
_geom_bond_atom_site_label_1
_geom_bond_atom_site_label_2
_geom_bond_distance
_geom_bond_site_symmetry_2
C1 C2 1.363(3) .
C1 C5A 1.384(3) .
C1 H1 0.95 .
C2 C3 1.399(3) .
C2 H2 0.95 .
C3 C4 1.366(3) .
C3 H3 0.95 .
C4 N1A 1.376(2) .
C4 H4 0.95 .
C5A O1 1.324(2) .
C5A N1A 1.358(2) .
N1A O2 1.334(2) .
C6 O3 1.143(3) .
C6 Rh1 1.804(2) .
C7 C12 1.388(3) .
C7 C8 1.396(3) .
C7 P1 1.8308(19) .
C8 C9 1.390(3) .
C8 H8 0.95 .
C9 C10 1.380(3) .
C9 H9 0.95 .
C10 C11 1.380(3) .
C10 H10 0.95 .
C11 C12 1.391(3) .
C11 H11 0.95 .
C12 H12 0.95 .
C13 C18 1.390(3) .
C13 C14 1.399(3) .
C13 P1 1.8307(19) .
C14 C15 1.388(3) .
C14 H14 0.95 .
C15 C16 1.385(3) .
C15 H15 0.95 .
C16 C17 1.387(3) .
C16 H16 0.95 .
C17 C18 1.392(3) .
C17 H17 0.95 .
C18 H18 0.95 .
C19 C20 1.386(3) .
C19 C24 1.394(3) .
C19 P1 1.8248(19) .
C20 C21 1.393(3) .
C20 H20 0.95 .
C21 C22 1.380(3) .
C21 H21 0.95 .
C22 C23 1.389(3) .
C22 H22 0.95 .
C23 C24 1.387(3) .
C23 H23 0.95 .
C24 H24 0.95 .
O1 Rh1 2.0682(13) .
O2 Rh1 2.0558(13) .
Rh1 P1 2.2299(6) .

loop_
_geom_torsion_atom_site_label_1
_geom_torsion_atom_site_label_2
_geom_torsion_atom_site_label_3
_geom_torsion_atom_site_label_4
_geom_torsion
_geom_torsion_site_symmetry_1
_geom_torsion_site_symmetry_2
_geom_torsion_site_symmetry_3
_geom_torsion_site_symmetry_4
C5A C1 C2 C3 1.0(3) . . . .
C1 C2 C3 C4 -2.0(3) . . . .
C2 C3 C4 N1A 0.4(3) . . . .
C2 C1 C5A O1 -177.52(18) . . . .
C2 C1 C5A N1A 1.6(3) . . . .
O1 C5A N1A O2 -3.6(3) . . . .
C1 C5A N1A O2 177.24(17) . . . .
O1 C5A N1A C4 175.89(17) . . . .
C1 C5A N1A C4 -3.3(3) . . . .
C3 C4 N1A O2 -178.23(17) . . . .
C3 C4 N1A C5A 2.3(3) . . . .
C12 C7 C8 C9 0.3(3) . . . .
P1 C7 C8 C9 -175.29(15) . . . .
C7 C8 C9 C10 0.7(3) . . . .
C8 C9 C10 C11 -1.1(3) . . . .
C9 C10 C11 C12 0.4(3) . . . .
C8 C7 C12 C11 -1.0(3) . . . .
P1 C7 C12 C11 174.53(15) . . . .
C10 C11 C12 C7 0.6(3) . . . .
C18 C13 C14 C15 -0.8(3) . . . .
P1 C13 C14 C15 176.08(15) . . . .
C13 C14 C15 C16 1.1(3) . . . .
C14 C15 C16 C17 -0.3(3) . . . .
C15 C16 C17 C18 -0.8(3) . . . .
C14 C13 C18 C17 -0.3(3) . . . .
P1 C13 C18 C17 -177.11(15) . . . .
C16 C17 C18 C13 1.1(3) . . . .
C24 C19 C20 C21 -0.3(3) . . . .
P1 C19 C20 C21 -179.95(14) . . . .
C19 C20 C21 C22 -0.5(3) . . . .
C20 C21 C22 C23 0.4(3) . . . .
C21 C22 C23 C24 0.5(3) . . . .
C22 C23 C24 C19 -1.3(3) . . . .
C20 C19 C24 C23 1.3(3) . . . .
P1 C19 C24 C23 -179.12(16) . . . .
N1A C5A O1 Rh1 4.1(2) . . . .
C1 C5A O1 Rh1 -176.74(15) . . . .
C5A N1A O2 Rh1 1.0(2) . . . .
C4 N1A O2 Rh1 -178.45(14) . . . .
N1A O2 Rh1 O1 0.87(12) . . . .
N1A O2 Rh1 P1 -177.52(11) . . . .
C5A O1 Rh1 C6 179.88(13) . . . .
C5A O1 Rh1 O2 -2.63(12) . . . .
C20 C19 P1 C13 6.80(18) . . . .
C24 C19 P1 C13 -172.81(15) . . . .
C20 C19 P1 C7 -99.42(17) . . . .
C24 C19 P1 C7 80.98(16) . . . .
C20 C19 P1 Rh1 129.12(15) . . . .
C24 C19 P1 Rh1 -50.48(16) . . . .
C18 C13 P1 C19 -74.19(16) . . . .
C14 C13 P1 C19 109.02(15) . . . .
C18 C13 P1 C7 33.16(17) . . . .
C14 C13 P1 C7 -143.63(15) . . . .
C18 C13 P1 Rh1 165.44(13) . . . .
C14 C13 P1 Rh1 -11.35(16) . . . .
C12 C7 P1 C19 14.01(18) . . . .
C8 C7 P1 C19 -170.47(15) . . . .
C12 C7 P1 C13 -95.19(16) . . . .
C8 C7 P1 C13 80.32(16) . . . .
C12 C7 P1 Rh1 138.06(14) . . . .
C8 C7 P1 Rh1 -46.43(17) . . . .
C6 Rh1 P1 C19 121.85(10) . . . .
O2 Rh1 P1 C19 -55.79(8) . . . .
C6 Rh1 P1 C13 -120.39(9) . . . .
O2 Rh1 P1 C13 61.97(7) . . . .
C6 Rh1 P1 C7 1.05(10) . . . .
O2 Rh1 P1 C7 -176.59(8) . . . .
